data_2200644
loop_
_publ_author_name
'M. Alagar'
'R. V. Krishnakumar'
'A. Mostad'
'S. Natarajan'

_publ_section_title
;
 <small>DL</small>-Valinium maleate at 150K
;
_journal_issue 11
_journal_name_full 'Acta Crystallographica Section E'
_journal_page_first o1102
_journal_page_last o1104
_journal_paper_doi 10.1107/S1600536801017391
_journal_volume 57
_journal_year 2001
_chemical_formula_iupac 'C5 H12 N O2 1+, C4 H3 O4 1-'
_chemical_formula_moiety 'C5 H12 N O2 1+, C4 H3 O4 1-'
_chemical_formula_sum 'C9 H15 N O6'
_chemical_formula_weight 233.22
_chemical_name_systematic
;
DL-valinium maleate
;
_space_group_IT_number 2
_symmetry_cell_setting triclinic
_symmetry_space_group_name_Hall '-P 1'
_symmetry_space_group_name_H-M 'P -1'
_audit_creation_method SHELXL-97
_cell_angle_alpha 104.92(3)
_cell_angle_beta 106.32(3)
_cell_angle_gamma 104.40(3)
_cell_formula_units_Z 2
_cell_length_a 6.1830(12)
_cell_length_b 9.6480(19)
_cell_length_c 10.534(2)
_cell_measurement_reflns_used 1024
_cell_measurement_temperature 150(2)
_cell_measurement_theta_max 26.3
_cell_measurement_theta_min 2.15
_cell_volume 546.7(3)
_computing_cell_refinement SMART
_computing_data_collection 'SMART (Bruker, 1999)'
_computing_data_reduction 'SAINT (Bruker, 1999)'
_computing_molecular_graphics 'PLATON (Spek, 1999)'
_computing_publication_material SHELXL97
_computing_structure_refinement 'SHELXL97 (Sheldrick, 1997)'
_computing_structure_solution 'SHELXS97 (Sheldrick, 1990)'
_diffrn_ambient_temperature 150(2)
_diffrn_detector_area_resol_mean 8
_diffrn_measured_fraction_theta_full .997
_diffrn_measured_fraction_theta_max .997
_diffrn_measurement_device_type 'BRUKER SMART diffractometer'
_diffrn_measurement_method '\w scan'
_diffrn_radiation_monochromator graphite
_diffrn_radiation_source 'fine-focus sealed tube'
_diffrn_radiation_type MoK\a
_diffrn_radiation_wavelength .71073
_diffrn_reflns_av_R_equivalents .036
_diffrn_reflns_av_sigmaI/netI .0297
_diffrn_reflns_limit_h_max 7
_diffrn_reflns_limit_h_min -7
_diffrn_reflns_limit_k_max 11
_diffrn_reflns_limit_k_min -12
_diffrn_reflns_limit_l_max 12
_diffrn_reflns_limit_l_min -13
_diffrn_reflns_number 5585
_diffrn_reflns_theta_full 26.39
_diffrn_reflns_theta_max 26.39
_diffrn_reflns_theta_min 2.15
_diffrn_standards_decay_% 0
_diffrn_standards_interval_count none
_diffrn_standards_number 0
_exptl_absorpt_coefficient_mu .120
_exptl_absorpt_correction_T_max .968
_exptl_absorpt_correction_T_min .968
_exptl_absorpt_correction_type empirical
_exptl_absorpt_process_details '(SADABS; Bruker, 1998)'
_exptl_crystal_colour colorless
_exptl_crystal_density_diffrn 1.417
_exptl_crystal_density_meas 1.42
_exptl_crystal_density_method 'flotation in a mixture of xylene and carbon tetrachloride'
_exptl_crystal_description prismatic
_exptl_crystal_F_000 248
_exptl_crystal_size_max .3
_exptl_crystal_size_mid .3
_exptl_crystal_size_min .3
_refine_diff_density_max .44
_refine_diff_density_min -.31
_refine_ls_extinction_method none
_refine_ls_goodness_of_fit_ref 1.09
_refine_ls_hydrogen_treatment constr
_refine_ls_matrix_type full
_refine_ls_number_parameters 149
_refine_ls_number_reflns 2225
_refine_ls_number_restraints 0
_refine_ls_restrained_S_all 1.09
_refine_ls_R_factor_all .049
_refine_ls_R_factor_gt .045
_refine_ls_shift/su_max <0.001
_refine_ls_shift/su_mean <0.001
_refine_ls_structure_factor_coef Fsqd
_refine_ls_weighting_details 'calc w = 1/[\s^2^(Fo^2^)+(0.0837P)^2^+0.1505P] where P = (Fo^2^+2Fc^2^)/3'
_refine_ls_weighting_scheme calc
_refine_ls_wR_factor_ref .134
_reflns_number_gt 1991
_reflns_number_total 2225
_reflns_threshold_expression I>2\s(I)
_cod_data_source_file ci6067.cif
_cod_data_source_block I
_cod_original_cell_volume 546.71(19)
_cod_database_code 2200644

loop_
_symmetry_equiv_pos_as_xyz
'x, y, z'
'-x, -y, -z'

loop_
_atom_site_label
_atom_site_fract_x
_atom_site_fract_y
_atom_site_fract_z
_atom_site_U_iso_or_equiv
_atom_site_adp_type
_atom_site_calc_flag
_atom_site_refinement_flags
_atom_site_occupancy
_atom_site_disorder_assembly
_atom_site_disorder_group
_atom_site_type_symbol
O1 .84000(19) .58264(12) .66233(12) .0260(3) Uani d . 1 . . O
H1 .7346 .6207 .6717 .039 Uiso calc R 1 . . H
O2 .77880(19) .49747(12) .83331(11) .0262(3) Uani d . 1 . . O
O3 .21319(19) .07564(12) .18678(14) .0319(3) Uani d . 1 . . O
H3 .2074 -.0121 .1430 .048 Uiso calc R 1 . . H
O4 .49219(19) .30302(12) .31668(12) .0276(3) Uani d . 1 . . O
O5 .20543(18) -.18088(12) .07529(12) .0257(3) Uani d . 1 . . O
O6 .46732(18) -.29285(11) .04021(11) .0246(3) Uani d . 1 . . O
N1 1.1539(2) .40441(13) .87416(12) .0199(3) Uani d . 1 . . N
H1A 1.2715 .3636 .8733 .030 Uiso calc R 1 . . H
H1B 1.0254 .3350 .8756 .030 Uiso calc R 1 . . H
H1C 1.2105 .4901 .9523 .030 Uiso calc R 1 . . H
C1 .8829(2) .51190(15) .75313(14) .0197(3) Uani d . 1 . . C
C2 1.0790(2) .44473(15) .74446(14) .0193(3) Uani d . 1 . . C
H2 1.2194 .5260 .7478 .023 Uiso calc R 1 . . H
C3 .9927(2) .30887(16) .60556(15) .0206(3) Uani d . 1 . . C
H3A .9326 .3456 .5266 .025 Uiso calc R 1 . . H
C4 .7835(3) .17424(17) .59202(17) .0283(4) Uani d . 1 . . C
H4A .6532 .2099 .6048 .042 Uiso calc R 1 . . H
H4B .8384 .1310 .6645 .042 Uiso calc R 1 . . H
H4C .7251 .0956 .4981 .042 Uiso calc R 1 . . H
C5 1.2001(3) .25776(19) .58620(17) .0283(4) Uani d . 1 . . C
H5A 1.3313 .3458 .5954 .042 Uiso calc R 1 . . H
H5B 1.1442 .1797 .4923 .042 Uiso calc R 1 . . H
H5C 1.2575 .2150 .6586 .042 Uiso calc R 1 . . H
C6 .4337(3) .16786(16) .24253(15) .0223(3) Uani d . 1 . . C
C7 .6296(2) .11276(16) .21831(15) .0215(3) Uani d . 1 . . C
H7 .7831 .1903 .2544 .026 Uiso calc R 1 . . H
C8 .6235(2) -.02778(16) .15418(15) .0215(3) Uani d . 1 . . C
H8 .7734 -.0340 .1518 .026 Uiso calc R 1 . . H
C9 .4182(2) -.17747(15) .08529(14) .0201(3) Uani d . 1 . . C

loop_
_atom_site_aniso_label
_atom_site_aniso_U_11
_atom_site_aniso_U_22
_atom_site_aniso_U_33
_atom_site_aniso_U_12
_atom_site_aniso_U_13
_atom_site_aniso_U_23
O1 .0286(6) .0281(6) .0340(6) .0151(4) .0188(5) .0178(5)
O2 .0267(5) .0329(6) .0280(6) .0135(4) .0175(5) .0138(5)
O3 .0209(5) .0226(6) .0538(7) .0082(4) .0184(5) .0101(5)
O4 .0275(6) .0219(5) .0351(6) .0101(4) .0141(5) .0086(5)
O5 .0170(5) .0226(5) .0380(6) .0047(4) .0123(4) .0110(5)
O6 .0238(5) .0204(5) .0289(6) .0067(4) .0113(4) .0067(4)
N1 .0186(6) .0204(6) .0212(6) .0066(4) .0087(5) .0065(5)
C1 .0193(6) .0167(6) .0216(7) .0039(5) .0086(5) .0053(5)
C2 .0184(6) .0191(6) .0223(7) .0049(5) .0109(5) .0083(5)
C3 .0209(7) .0223(7) .0206(7) .0078(5) .0104(5) .0073(5)
C4 .0272(8) .0235(7) .0284(8) .0029(6) .0128(6) .0031(6)
C5 .0262(7) .0346(8) .0282(8) .0147(6) .0144(6) .0087(6)
C6 .0219(7) .0229(7) .0274(7) .0082(5) .0129(6) .0128(6)
C7 .0174(6) .0219(7) .0259(7) .0044(5) .0100(5) .0097(6)
C8 .0165(6) .0242(7) .0268(7) .0064(5) .0120(5) .0098(6)
C9 .0197(7) .0220(7) .0216(7) .0062(5) .0101(5) .0105(5)

loop_
_atom_type_symbol
_atom_type_description
_atom_type_scat_dispersion_real
_atom_type_scat_dispersion_imag
_atom_type_scat_source
C C .0033 .0016 'International Tables Vol C Tables 4.2.6.8 and 6.1.1.4'
H H .0000 .0000 'International Tables Vol C Tables 4.2.6.8 and 6.1.1.4'
N N .0061 .0033 'International Tables Vol C Tables 4.2.6.8 and 6.1.1.4'
O O .0106 .0060 'International Tables Vol C Tables 4.2.6.8 and 6.1.1.4'

loop_
_geom_angle_atom_site_label_1
_geom_angle_atom_site_label_2
_geom_angle_atom_site_label_3
_geom_angle
_geom_angle_publ_flag
C1 O1 H1 109.5 ?
C6 O3 H3 109.5 ?
C2 N1 H1A 109.5 ?
C2 N1 H1B 109.5 ?
H1A N1 H1B 109.5 ?
C2 N1 H1C 109.5 ?
H1A N1 H1C 109.5 ?
H1B N1 H1C 109.5 ?
O2 C1 O1 125.43(13) y
O2 C1 C2 122.63(13) y
O1 C1 C2 111.93(11) y
N1 C2 C1 106.47(11) y
N1 C2 C3 113.72(11) y
C1 C2 C3 111.40(11) y
N1 C2 H2 108.4 ?
C1 C2 H2 108.4 ?
C3 C2 H2 108.4 ?
C5 C3 C4 111.08(12) y
C5 C3 C2 111.31(12) y
C4 C3 C2 112.87(12) y
C5 C3 H3A 107.1 ?
C4 C3 H3A 107.1 ?
C2 C3 H3A 107.1 ?
C3 C4 H4A 109.5 ?
C3 C4 H4B 109.5 ?
H4A C4 H4B 109.5 ?
C3 C4 H4C 109.5 ?
H4A C4 H4C 109.5 ?
H4B C4 H4C 109.5 ?
C3 C5 H5A 109.5 ?
C3 C5 H5B 109.5 ?
H5A C5 H5B 109.5 ?
C3 C5 H5C 109.5 ?
H5A C5 H5C 109.5 ?
H5B C5 H5C 109.5 ?
O4 C6 O3 122.39(14) y
O4 C6 C7 117.28(13) y
O3 C6 C7 120.33(13) y
C8 C7 C6 130.46(13) y
C8 C7 H7 114.8 ?
C6 C7 H7 114.8 ?
C7 C8 C9 130.42(13) y
C7 C8 H8 114.8 ?
C9 C8 H8 114.8 ?
O6 C9 O5 123.48(13) y
O6 C9 C8 116.58(12) y
O5 C9 C8 119.94(12) y

loop_
_geom_bond_atom_site_label_1
_geom_bond_atom_site_label_2
_geom_bond_site_symmetry_2
_geom_bond_distance
_geom_bond_publ_flag
O1 C1 . 1.3170(18) y
O1 H1 . .84 ?
O2 C1 . 1.2117(17) y
O3 C6 . 1.2932(19) y
O3 H3 . .84 ?
O4 C6 . 1.2343(19) y
O5 C9 . 1.2812(17) y
O6 C9 . 1.2386(17) y
N1 C2 . 1.4967(18) y
N1 H1A . .91 ?
N1 H1B . .91 ?
N1 H1C . .91 ?
C1 C2 . 1.5236(19) y
C2 C3 . 1.539(2) y
C2 H2 . 1.00 ?
C3 C5 . 1.5289(19) y
C3 C4 . 1.532(2) y
C3 H3A . 1.00 ?
C4 H4A . .98 ?
C4 H4B . .98 ?
C4 H4C . .98 ?
C5 H5A . .98 ?
C5 H5B . .98 ?
C5 H5C . .98 ?
C6 C7 . 1.4963(19) y
C7 C8 . 1.336(2) y
C7 H7 . .95 ?
C8 C9 . 1.502(2) y
C8 H8 . .95 ?

loop_
_geom_hbond_atom_site_label_D
_geom_hbond_atom_site_label_H
_geom_hbond_atom_site_label_A
_geom_hbond_site_symmetry_A
_geom_hbond_distance_DH
_geom_hbond_distance_HA
_geom_hbond_distance_DA
_geom_hbond_angle_DHA
O1 H1 O4 2_666 .84 1.76 2.5963(15) 177.5
O3 H3 O5 . .84 1.60 2.4330(17) 174.1
N1 H1A O6 2_756 .91 1.99 2.8323(17) 154.1
N1 H1B O5 2_656 .91 2.07 2.9572(18) 165.9
N1 H1C O2 2_767 .91 2.21 2.8542(17) 127.1
N1 H1C O6 1_666 .91 2.07 2.828(2) 139.9
C2 H2 O4 2_766 1.00 2.48 3.453(2) 164.0
C7 H7 O1 2_766 .95 2.51 3.458(2) 172.3
C8 H8 O3 1_655 .95 2.54 3.4229(19) 154.5

loop_
_geom_torsion_atom_site_label_1
_geom_torsion_atom_site_label_2
_geom_torsion_atom_site_label_3
_geom_torsion_atom_site_label_4
_geom_torsion
_geom_torsion_publ_flag
O2 C1 C2 N1 -15.48(17) y
O1 C1 C2 N1 165.83(11) y
O2 C1 C2 C3 109.03(15) y
O1 C1 C2 C3 -69.66(15) y
N1 C2 C3 C5 -68.65(15) y
C1 C2 C3 C5 171.02(11) y
N1 C2 C3 C4 57.05(16) y
C1 C2 C3 C4 -63.27(15) y
O4 C6 C7 C8 173.59(15) y
O3 C6 C7 C8 -6.5(2) y
C6 C7 C8 C9 -.2(3) y
C7 C8 C9 O6 -176.16(15) y
C7 C8 C9 O5 4.0(2) y
